data_7225819
loop_
_publ_author_name
'Batisai, Eustina'
'Su, Hong'
'Nassimbeni, Luigi R.'

_publ_section_title
;
 Synergism in host--guest selectivity of picolinium chlorides by
 triphenylsilanol and triphenylmethanol
;
_journal_issue 31
_journal_name_full CrystEngComm
_journal_page_first 5952
_journal_paper_doi 10.1039/C6CE01233G
_journal_volume 18
_journal_year 2016
_chemical_formula_moiety '0.244(C18 H16 O Si), 0.756(C19 H16 O), C6 H8 N, Cl '
_chemical_formula_sum 'C24.76 H24 Cl N O Si0.24'
_chemical_formula_weight 393.76
_chemical_name_systematic
; 
 ? 
;
_space_group_IT_number 2
_symmetry_cell_setting triclinic
_symmetry_space_group_name_Hall '-P 1'
_symmetry_space_group_name_H-M 'P -1'
_atom_sites_solution_hydrogens geom
_atom_sites_solution_primary direct
_atom_sites_solution_secondary difmap
_audit_creation_method SHELXL-97
_audit_update_record
;
2016-05-24 deposited with the CCDC.
2016-07-05 downloaded from the CCDC.
;
_cell_angle_alpha 91.44(3)
_cell_angle_beta 99.75(3)
_cell_angle_gamma 115.05(3)
_cell_formula_units_Z 2
_cell_length_a 8.8549(18)
_cell_length_b 9.1480(18)
_cell_length_c 14.370(3)
_cell_measurement_reflns_used 3795
_cell_measurement_temperature 173(2)
_cell_measurement_theta_max 27.96
_cell_measurement_theta_min 1.45
_cell_volume 1033.2(5)
_computing_cell_refinement 'Bruker SAINT'
_computing_data_collection 'Bruker APEX2'
_computing_data_reduction 'Bruker SAINT, SADABS and XPREP'
_computing_molecular_graphics X-SEED
_computing_publication_material 'Bruker SHELXTL'
_computing_structure_refinement 'SHELXL-97 (Sheldrick, 2008)'
_computing_structure_solution 'SHELXS-97 (Sheldrick, 2008)'
_diffrn_ambient_temperature 173(2)
_diffrn_measured_fraction_theta_full 0.998
_diffrn_measured_fraction_theta_max 0.998
_diffrn_measurement_device_type 'BRUKER APEX II DUO'
_diffrn_radiation_monochromator graphite
_diffrn_radiation_source 'fine-focus sealed tube'
_diffrn_radiation_type MoK\a
_diffrn_radiation_wavelength 0.71073
_diffrn_reflns_av_R_equivalents 0.0504
_diffrn_reflns_av_sigmaI/netI 0.0443
_diffrn_reflns_limit_h_max 11
_diffrn_reflns_limit_h_min -11
_diffrn_reflns_limit_k_max 12
_diffrn_reflns_limit_k_min -12
_diffrn_reflns_limit_l_max 18
_diffrn_reflns_limit_l_min -18
_diffrn_reflns_number 21550
_diffrn_reflns_theta_full 27.96
_diffrn_reflns_theta_max 27.96
_diffrn_reflns_theta_min 1.45
_exptl_absorpt_coefficient_mu 0.214
_exptl_absorpt_correction_type none
_exptl_crystal_colour COLOURLESS
_exptl_crystal_density_diffrn 1.266
_exptl_crystal_density_method 'not measured'
_exptl_crystal_description BLOCK
_exptl_crystal_F_000 416
_exptl_crystal_size_max 0.16
_exptl_crystal_size_mid 0.14
_exptl_crystal_size_min 0.12
_refine_diff_density_max 1.089
_refine_diff_density_min -0.420
_refine_diff_density_rms 0.060
_refine_ls_extinction_method none
_refine_ls_goodness_of_fit_ref 1.042
_refine_ls_hydrogen_treatment noref
_refine_ls_matrix_type full
_refine_ls_number_parameters 215
_refine_ls_number_reflns 4954
_refine_ls_number_restraints 27
_refine_ls_restrained_S_all 1.041
_refine_ls_R_factor_all 0.0845
_refine_ls_R_factor_gt 0.0646
_refine_ls_shift/su_max 0.000
_refine_ls_shift/su_mean 0.000
_refine_ls_structure_factor_coef Fsqd
_refine_ls_weighting_details 'calc w=1/[\s^2^(Fo^2^)+(0.0563P)^2^+1.0858P] where P=(Fo^2^+2Fc^2^)/3'
_refine_ls_weighting_scheme calc
_refine_ls_wR_factor_gt 0.1460
_refine_ls_wR_factor_ref 0.1585
_reflns_number_gt 3795
_reflns_number_total 4954
_reflns_threshold_expression >2sigma(I)
_cod_data_source_file c6ce01233g2.cif
_cod_data_source_block 8
_cod_depositor_comments
;
The following automatic conversions were performed:

'_symmetry_cell_setting' value 'TRICLINIC' changed to 'triclinic'
according to
/usr/data/users/saulius/crontab/automatic-downloads/rss-feeds/RSC/lib/dictionaries/cif_core.dic
dictionary named 'cif_core.dic' version 2.4.2 from 2011-04-26.

'_exptl_absorpt_correction_type' value 'NONE' changed to 'none'
according to
/usr/data/users/saulius/crontab/automatic-downloads/rss-feeds/RSC/lib/dictionaries/cif_core.dic
dictionary named 'cif_core.dic' version 2.4.2 from 2011-04-26.

'_refine_ls_hydrogen_treatment' value 'NOREF' changed to 'noref'
according to
/usr/data/users/saulius/crontab/automatic-downloads/rss-feeds/RSC/lib/dictionaries/cif_core.dic
dictionary named 'cif_core.dic' version 2.4.2 from 2011-04-26.

Automatic conversion script
Id: cif_fix_values 4268 2015-11-12 08:31:59Z antanas 

 Adding full bibliography for 7225812--7225819.cif.
;
_cod_original_cell_volume 1033.1(4)
_cod_original_sg_symbol_H-M P-1
_cod_database_code 7225819

loop_
_symmetry_equiv_pos_as_xyz
'x, y, z'
'-x, -y, -z'

loop_
_atom_site_label
_atom_site_type_symbol
_atom_site_fract_x
_atom_site_fract_y
_atom_site_fract_z
_atom_site_U_iso_or_equiv
_atom_site_adp_type
_atom_site_occupancy
_atom_site_symmetry_multiplicity
_atom_site_calc_flag
_atom_site_refinement_flags
_atom_site_disorder_assembly
_atom_site_disorder_group
Cl1 Cl 0.22100(8) 0.21123(7) 0.49079(4) 0.03518(16) Uani 1 1 d . . .
C1 C 0.1772(4) 0.2773(4) 0.7708(2) 0.0173(19) Uani 0.756(3) 1 d PD A 1
O1 O 0.0886(5) 0.2666(5) 0.6750(2) 0.0323(7) Uani 0.756(3) 1 d PD A 1
N25 N 0.2430(3) 0.8889(2) 0.47061(15) 0.0341(5) Uani 1 1 d . . .
H25 H 0.2272 0.9776 0.4712 0.041 Uiso 1 1 calc R . .
C2 C 0.3432(5) 0.4338(5) 0.7903(3) 0.037 Uiso 0.756(3) 1 d PD A 1
C8 C 0.2075(6) 0.1250(4) 0.7803(4) 0.037 Uiso 0.756(3) 1 d PD A 1
C14 C 0.0530(6) 0.2829(6) 0.8315(3) 0.037 Uiso 0.756(3) 1 d PD A 1
C23 C 0.3267(3) 0.8653(3) 0.40670(18) 0.0332(5) Uani 1 1 d . . .
C15 C 0.0225(8) 0.2001(9) 0.9114(5) 0.037 Uiso 0.756(3) 1 d P A 1
H15 H 0.0768 0.1316 0.9276 0.044 Uiso 0.756(3) 1 calc PR A 1
C3 C 0.4405(5) 0.4917(5) 0.7203(3) 0.037 Uiso 0.756(3) 1 d P A 1
H3 H 0.4002 0.4341 0.6585 0.044 Uiso 0.756(3) 1 calc PR A 1
C9 C 0.3576(6) 0.1296(5) 0.8323(4) 0.037 Uiso 0.756(3) 1 d P A 1
H9 H 0.4471 0.2324 0.8582 0.044 Uiso 0.756(3) 1 calc PR A 1
C7 C 0.4089(5) 0.5229(5) 0.8801(3) 0.037 Uiso 0.756(3) 1 d P A 1
H7 H 0.3474 0.4863 0.9296 0.044 Uiso 0.756(3) 1 calc PR A 1
C6 C 0.5609(5) 0.6629(5) 0.8992(3) 0.037 Uiso 0.756(3) 1 d P A 1
H6 H 0.6012 0.7219 0.9606 0.044 Uiso 0.756(3) 1 calc PR A 1
C5 C 0.6535(5) 0.7159(5) 0.8284(3) 0.037 Uiso 0.756(3) 1 d P A 1
H5 H 0.7584 0.8110 0.8412 0.044 Uiso 0.756(3) 1 calc PR A 1
C10 C 0.3837(6) -0.0084(4) 0.8484(4) 0.037 Uiso 0.756(3) 1 d P A 1
H10 H 0.4883 0.0019 0.8851 0.044 Uiso 0.756(3) 1 calc PR A 1
C19 C -0.0337(5) 0.3785(5) 0.8100(3) 0.037 Uiso 0.756(3) 1 d P A 1
H19 H -0.0167 0.4373 0.7562 0.044 Uiso 0.756(3) 1 calc PR A 1
C13 C 0.0833(6) -0.0339(5) 0.7452(4) 0.037 Uiso 0.756(3) 1 d P A 1
H13 H -0.0232 -0.0454 0.7106 0.044 Uiso 0.756(3) 1 calc PR A 1
C16 C -0.0848(5) 0.2136(5) 0.9686(4) 0.037 Uiso 0.756(3) 1 d P A 1
H16 H -0.0984 0.1592 1.0242 0.044 Uiso 0.756(3) 1 calc PR A 1
C11 C 0.2573(5) -0.1604(5) 0.8110(3) 0.037 Uiso 0.756(3) 1 d P A 1
H11 H 0.2747 -0.2546 0.8218 0.044 Uiso 0.756(3) 1 calc PR A 1
C4 C 0.5931(5) 0.6300(5) 0.7384(3) 0.037 Uiso 0.756(3) 1 d P A 1
H4 H 0.6563 0.6662 0.6897 0.044 Uiso 0.756(3) 1 calc PR A 1
C18 C -0.1439(5) 0.3905(5) 0.8648(3) 0.037 Uiso 0.756(3) 1 d P A 1
H18 H -0.2010 0.4564 0.8480 0.044 Uiso 0.756(3) 1 calc PR A 1
C22 C 0.3545(4) 0.7280(4) 0.4084(2) 0.0475(7) Uani 1 1 d . . .
H22 H 0.4142 0.7079 0.3644 0.057 Uiso 1 1 calc R . .
C12 C 0.1047(5) -0.1742(6) 0.7574(4) 0.037 Uiso 0.756(3) 1 d P A 1
H12 H 0.0174 -0.2772 0.7298 0.044 Uiso 0.756(3) 1 calc PR A 1
C17 C -0.1705(5) 0.3064(5) 0.9437(3) 0.037 Uiso 0.756(3) 1 d P A 1
H17 H -0.2475 0.3127 0.9806 0.044 Uiso 0.756(3) 1 calc PR A 1
C24 C 0.1822(4) 0.7847(4) 0.5335(2) 0.0482(7) Uani 1 1 d . . .
H24 H 0.1209 0.8056 0.5762 0.058 Uiso 1 1 calc R . .
C21 C 0.2969(4) 0.6205(4) 0.4730(3) 0.0578(9) Uani 1 1 d . . .
H21 H 0.3179 0.5268 0.4742 0.069 Uiso 1 1 calc R . .
C25 C 0.3801(4) 0.9870(4) 0.3383(2) 0.0501(7) Uani 1 1 d . . .
H25A H 0.2889 0.9563 0.2820 0.075 Uiso 1 1 calc R . .
H25B H 0.4831 0.9912 0.3195 0.075 Uiso 1 1 calc R . .
H25C H 0.4036 1.0939 0.3681 0.075 Uiso 1 1 calc R . .
C20 C 0.2088(4) 0.6476(4) 0.5361(3) 0.0576(9) Uani 1 1 d . . .
H20 H 0.1671 0.5728 0.5807 0.069 Uiso 1 1 calc R . .
Si1 Si 0.1699(5) 0.2813(5) 0.7600(4) 0.0227(17) Uani 0.244(3) 1 d PD A 2
O2 O 0.0725(13) 0.2749(13) 0.6520(5) 0.016(2) Uiso 0.244(3) 1 d PD A 2
H2 H 0.1432 0.3028 0.6160 0.019 Uiso 0.244(3) 1 calc PR A 2
C2B C 0.3777(10) 0.4657(12) 0.7932(7) 0.037 Uiso 0.244(3) 1 d PD A 2
C3B C 0.4754(12) 0.5192(14) 0.7232(8) 0.037 Uiso 0.244(3) 1 d PD A 2
H3B H 0.4351 0.4635 0.6610 0.044 Uiso 0.244(3) 1 calc PR A 2
C4B C 0.6328(12) 0.6557(13) 0.7458(8) 0.037 Uiso 0.244(3) 1 d PD A 2
H4B H 0.6990 0.6881 0.6980 0.044 Uiso 0.244(3) 1 calc PR A 2
C5B C 0.6980(13) 0.7469(14) 0.8349(7) 0.037 Uiso 0.244(3) 1 d PD A 2
H5B H 0.8038 0.8409 0.8489 0.044 Uiso 0.244(3) 1 calc PR A 2
C6B C 0.5947(13) 0.6883(15) 0.9019(9) 0.037 Uiso 0.244(3) 1 d PD A 2
H6B H 0.6344 0.7449 0.9639 0.044 Uiso 0.244(3) 1 calc PR A 2
C7B C 0.4369(14) 0.5519(14) 0.8838(8) 0.037 Uiso 0.244(3) 1 d PD A 2
H7B H 0.3716 0.5187 0.9319 0.044 Uiso 0.244(3) 1 calc PR A 2
C8B C 0.2136(14) 0.1018(9) 0.7848(12) 0.037 Uiso 0.244(3) 1 d PD A 2
C9B C 0.3654(15) 0.1090(14) 0.8373(12) 0.037 Uiso 0.244(3) 1 d PD A 2
H9B H 0.4588 0.2073 0.8665 0.044 Uiso 0.244(3) 1 calc PR A 2
C10B C 0.3653(15) -0.0437(10) 0.8423(11) 0.037 Uiso 0.244(3) 1 d PD A 2
H10B H 0.4645 -0.0512 0.8742 0.044 Uiso 0.244(3) 1 calc PR A 2
C11B C 0.2216(11) -0.1855(13) 0.8012(10) 0.037 Uiso 0.244(3) 1 d PD A 2
H11B H 0.2223 -0.2888 0.8043 0.044 Uiso 0.244(3) 1 calc PR A 2
C12B C 0.0770(15) -0.1706(16) 0.7553(12) 0.037 Uiso 0.244(3) 1 d PD A 2
H12B H -0.0233 -0.2687 0.7354 0.044 Uiso 0.244(3) 1 calc PR A 2
C13B C 0.0641(16) -0.0268(13) 0.7356(12) 0.037 Uiso 0.244(3) 1 d PD A 2
H13B H -0.0288 -0.0181 0.6963 0.044 Uiso 0.244(3) 1 calc PR A 2
C14B C 0.0300(16) 0.2853(16) 0.8430(8) 0.037 Uiso 0.244(3) 1 d PD A 2
C15B C 0.014(2) 0.187(3) 0.9172(13) 0.037 Uiso 0.244(3) 1 d PD A 2
H15B H 0.0806 0.1280 0.9290 0.044 Uiso 0.244(3) 1 calc PR A 2
C16B C -0.1039(15) 0.1778(13) 0.9731(10) 0.037 Uiso 0.244(3) 1 d PD A 2
H16B H -0.1297 0.0998 1.0175 0.044 Uiso 0.244(3) 1 calc PR A 2
C17B C -0.1851(15) 0.2804(14) 0.9654(8) 0.037 Uiso 0.244(3) 1 d PD A 2
H17B H -0.2513 0.2847 1.0101 0.044 Uiso 0.244(3) 1 calc PR A 2
C18B C -0.1657(14) 0.3765(14) 0.8900(7) 0.037 Uiso 0.244(3) 1 d PD A 2
H18B H -0.2276 0.4399 0.8806 0.044 Uiso 0.244(3) 1 calc PR A 2
C19B C -0.0575(14) 0.3818(14) 0.8282(7) 0.037 Uiso 0.244(3) 1 d PD A 2
H19B H -0.0440 0.4487 0.7778 0.044 Uiso 0.244(3) 1 calc PR A 2
H2B H 0.0912 0.2118 0.6171 0.044 Uiso 0.756(3) 1 d PRD A 1

loop_
_atom_site_aniso_label
_atom_site_aniso_U_11
_atom_site_aniso_U_22
_atom_site_aniso_U_33
_atom_site_aniso_U_23
_atom_site_aniso_U_13
_atom_site_aniso_U_12
Cl1 0.0421(3) 0.0330(3) 0.0352(3) 0.0001(2) 0.0088(2) 0.0205(3)
C1 0.018(3) 0.023(3) 0.006(2) -0.0002(17) -0.0069(17) 0.007(2)
O1 0.0356(15) 0.0444(16) 0.0175(16) 0.0011(13) -0.0043(13) 0.0215(12)
N25 0.0369(11) 0.0324(11) 0.0373(11) 0.0023(9) 0.0047(9) 0.0202(9)
C23 0.0284(12) 0.0313(12) 0.0372(13) -0.0027(10) 0.0015(10) 0.0126(10)
C22 0.0474(16) 0.0451(16) 0.0567(18) -0.0062(14) 0.0027(14) 0.0299(14)
C24 0.0416(15) 0.0637(19) 0.0438(16) 0.0167(14) 0.0113(13) 0.0256(14)
C21 0.0587(19) 0.0334(15) 0.077(2) 0.0010(15) -0.0104(17) 0.0252(14)
C25 0.0503(17) 0.0499(17) 0.0478(17) 0.0074(14) 0.0152(14) 0.0175(14)
C20 0.0466(17) 0.0458(17) 0.067(2) 0.0256(16) -0.0013(16) 0.0116(14)
Si1 0.024(3) 0.023(3) 0.027(2) 0.0050(18) 0.0112(18) 0.014(2)

loop_
_atom_type_symbol
_atom_type_description
_atom_type_scat_dispersion_real
_atom_type_scat_dispersion_imag
_atom_type_scat_source
C C 0.0033 0.0016 'International Tables Vol C Tables 4.2.6.8 and 6.1.1.4'
H H 0.0000 0.0000 'International Tables Vol C Tables 4.2.6.8 and 6.1.1.4'
N N 0.0061 0.0033 'International Tables Vol C Tables 4.2.6.8 and 6.1.1.4'
O O 0.0106 0.0060 'International Tables Vol C Tables 4.2.6.8 and 6.1.1.4'
Si Si 0.0817 0.0704 'International Tables Vol C Tables 4.2.6.8 and 6.1.1.4'
Cl Cl 0.1484 0.1585 'International Tables Vol C Tables 4.2.6.8 and 6.1.1.4'

loop_
_geom_angle_atom_site_label_1
_geom_angle_atom_site_label_2
_geom_angle_atom_site_label_3
_geom_angle
O1 C1 C14 103.3(3)
O1 C1 C8 108.0(3)
C14 C1 C8 112.2(3)
O1 C1 C2 108.8(3)
C14 C1 C2 111.5(3)
C8 C1 C2 112.5(3)
C1 O1 H2B 129.3
C24 N25 C23 123.4(2)
C24 N25 H25 118.3
C23 N25 H25 118.3
C7 C2 C3 116.6(3)
C7 C2 C1 121.6(3)
C3 C2 C1 121.8(3)
C9 C8 C13 113.4(3)
C9 C8 C1 122.3(3)
C13 C8 C1 124.1(3)
C15 C14 C19 116.0(4)
C15 C14 C1 123.7(3)
C19 C14 C1 120.3(3)
N25 C23 C22 117.6(3)
N25 C23 C25 117.7(2)
C22 C23 C25 124.7(3)
C14 C15 C16 122.6(4)
C14 C15 H15 118.7
C16 C15 H15 118.7
C4 C3 C2 122.0(4)
C4 C3 H3 119.0
C2 C3 H3 119.0
C8 C9 C10 123.6(4)
C8 C9 H9 118.2
C10 C9 H9 118.2
C6 C7 C2 122.2(4)
C6 C7 H7 118.9
C2 C7 H7 118.9
C5 C6 C7 119.6(4)
C5 C6 H6 120.2
C7 C6 H6 120.2
C6 C5 C4 120.0(4)
C6 C5 H5 120.0
C4 C5 H5 120.0
C11 C10 C9 120.0(4)
C11 C10 H10 120.0
C9 C10 H10 120.0
C18 C19 C14 122.2(4)
C18 C19 H19 118.9
C14 C19 H19 118.9
C12 C13 C8 125.1(4)
C12 C13 H13 117.4
C8 C13 H13 117.4
C17 C16 C15 119.5(4)
C17 C16 H16 120.3
C15 C16 H16 120.3
C10 C11 C12 119.6(4)
C10 C11 H11 120.2
C12 C11 H11 120.2
C3 C4 C5 119.7(4)
C3 C4 H4 120.1
C5 C4 H4 120.1
C17 C18 C19 120.0(4)
C17 C18 H18 120.0
C19 C18 H18 120.0
C21 C22 C23 120.5(3)
C21 C22 H22 119.8
C23 C22 H22 119.8
C13 C12 C11 118.2(4)
C13 C12 H12 120.9
C11 C12 H12 120.9
C16 C17 C18 119.6(4)
C16 C17 H17 120.2
C18 C17 H17 120.2
N25 C24 C20 119.7(3)
N25 C24 H24 120.1
C20 C24 H24 120.1
C22 C21 C20 120.1(3)
C22 C21 H21 119.9
C20 C21 H21 119.9
C23 C25 H25A 109.5
C23 C25 H25B 109.5
H25A C25 H25B 109.5
C23 C25 H25C 109.5
H25A C25 H25C 109.5
H25B C25 H25C 109.5
C24 C20 C21 118.6(3)
C24 C20 H20 120.7
C21 C20 H20 120.7
O2 Si1 C2B 112.1(6)
O2 Si1 C8B 115.0(6)
C2B Si1 C8B 107.0(6)
O2 Si1 C14B 108.2(6)
C2B Si1 C14B 108.6(6)
C8B Si1 C14B 105.6(7)
Si1 O2 H2 109.5
Si1 O2 H2B 107.4
H2 O2 H2B 54.1
C7B C2B C3B 119.5(7)
C7B C2B Si1 122.7(6)
C3B C2B Si1 117.8(6)
C2B C3B C4B 119.4(9)
C2B C3B H3B 120.3
C4B C3B H3B 120.3
C5B C4B C3B 123.6(11)
C5B C4B H4B 118.2
C3B C4B H4B 118.2
C6B C5B C4B 114.5(10)
C6B C5B H5B 122.7
C4B C5B H5B 122.7
C5B C6B C7B 124.5(11)
C5B C6B H6B 117.7
C7B C6B H6B 117.7
C2B C7B C6B 118.5(9)
C2B C7B H7B 120.8
C6B C7B H7B 120.8
C13B C8B C9B 132.8(7)
C13B C8B Si1 102.1(6)
C9B C8B Si1 125.1(7)
C8B C9B C10B 113.0(10)
C8B C9B H9B 123.5
C10B C9B H9B 123.5
C11B C10B C9B 121.1(12)
C11B C10B H10B 119.4
C9B C10B H10B 119.4
C10B C11B C12B 118.1(12)
C10B C11B H11B 121.0
C12B C11B H11B 120.9
C13B C12B C11B 127.1(12)
C13B C12B H12B 116.5
C11B C12B H12B 116.5
C8B C13B C12B 107.1(10)
C8B C13B H13B 126.4
C12B C13B H13B 126.4
C15B C14B C19B 122.5(7)
C15B C14B Si1 117.8(7)
C19B C14B Si1 119.7(6)
C14B C15B C16B 117.4(11)
C14B C15B H15B 121.3
C16B C15B H15B 121.3
C17B C16B C15B 121.9(12)
C17B C16B H16B 119.0
C15B C16B H16B 119.0
C18B C17B C16B 118.0(10)
C18B C17B H17B 121.0
C16B C17B H17B 121.0
C17B C18B C19B 121.8(10)
C17B C18B H18B 119.1
C19B C18B H18B 119.1
C18B C19B C14B 117.8(8)
C18B C19B H19B 121.1
C14B C19B H19B 121.1

loop_
_geom_bond_atom_site_label_1
_geom_bond_atom_site_label_2
_geom_bond_distance
C1 O1 1.4422(11)
C1 C14 1.5318(11)
C1 C8 1.5319(11)
C1 C2 1.5319(12)
O1 H2B 0.9690
N25 C24 1.337(4)
N25 C23 1.340(3)
N25 H25 0.8800
C2 C7 1.399(5)
C2 C3 1.403(5)
C8 C9 1.394(5)
C8 C13 1.413(5)
C14 C15 1.393(5)
C14 C19 1.397(5)
C23 C22 1.379(4)
C23 C25 1.482(4)
C15 C16 1.397(5)
C15 H15 0.9500
C3 C4 1.382(5)
C3 H3 0.9500
C9 C10 1.394(5)
C9 H9 0.9500
C7 C6 1.387(5)
C7 H7 0.9500
C6 C5 1.384(5)
C6 H6 0.9500
C5 C4 1.390(5)
C5 H5 0.9500
C10 C11 1.384(5)
C10 H10 0.9500
C19 C18 1.388(5)
C19 H19 0.9500
C13 C12 1.386(5)
C13 H13 0.9500
C16 C17 1.376(5)
C16 H16 0.9500
C11 C12 1.390(5)
C11 H11 0.9500
C4 H4 0.9500
C18 C17 1.384(5)
C18 H18 0.9500
C22 C21 1.368(5)
C22 H22 0.9500
C12 H12 0.9500
C17 H17 0.9500
C24 C20 1.371(4)
C24 H24 0.9500
C21 C20 1.373(5)
C21 H21 0.9500
C25 H25A 0.9800
C25 H25B 0.9800
C25 H25C 0.9800
C20 H20 0.9500
Si1 O2 1.6297(11)
Si1 C2B 1.8690(14)
Si1 C8B 1.8692(11)
Si1 C14B 1.8693(11)
O2 H2 0.8400
O2 H2B 0.8399
C2B C7B 1.3998(12)
C2B C3B 1.3998(11)
C3B C4B 1.3999(12)
C3B H3B 0.9500
C4B C5B 1.3995(12)
C4B H4B 0.9500
C5B C6B 1.3995(11)
C5B H5B 0.9500
C6B C7B 1.4000(12)
C6B H6B 0.9500
C7B H7B 0.9500
C8B C13B 1.3994(13)
C8B C9B 1.3996(11)
C9B C10B 1.4001(11)
C9B H9B 0.9500
C10B C11B 1.3999(13)
C10B H10B 0.9500
C11B C12B 1.3999(11)
C11B H11B 0.9500
C12B C13B 1.3998(11)
C12B H12B 0.9500
C13B H13B 0.9500
C14B C15B 1.3999(11)
C14B C19B 1.4000(11)
C15B C16B 1.3998(11)
C15B H15B 0.9500
C16B C17B 1.3999(11)
C16B H16B 0.9500
C17B C18B 1.3998(11)
C17B H17B 0.9500
C18B C19B 1.4000(11)
C18B H18B 0.9500
C19B H19B 0.9500

loop_
_geom_hbond_atom_site_label_D
_geom_hbond_atom_site_label_H
_geom_hbond_atom_site_label_A
_geom_hbond_distance_DH
_geom_hbond_distance_HA
_geom_hbond_distance_DA
_geom_hbond_angle_DHA
_geom_hbond_site_symmetry_A
O2 H2 Cl1 0.84 2.29 3.008(10) 143.5 .
O1 H2B Cl1 0.97 2.31 3.182(4) 149.6 .
N25 H25 Cl1 0.88 2.17 3.046(2) 171.3 1_565
